data_2241652
loop_
_publ_author_name
'Tewes, Bastian'
'Frehland, Bastian'
'Fr\"ohlich, Roland'
'W\"unsch, Bernhard'

_publ_section_title
;
 Novel GluN2B selective NMDA receptor antagonists: relative configuration
 of 7-methoxy-2-methyl-2,3,4,5-tetrahydro-1<i>H</i>-3-benzazepin-1-ols
;
_journal_coeditor_code SU5285
_journal_issue 5
_journal_name_full 'Acta Crystallographica Section E'
_journal_page_first 687
_journal_page_last 691
_journal_paper_doi 10.1107/S2056989016005843
_journal_volume 72
_journal_year 2016
_chemical_formula_iupac 'C22 H29 N O2'
_chemical_formula_moiety 'C22 H29 N O2'
_chemical_formula_sum 'C22 H29 N O2'
_chemical_formula_weight 339.46
_chemical_name_systematic
(1<i>R</i>*,2<i>R</i>*)-7-Methoxy-2-methyl-3-(4-phenylbutyl)-2,3,4,5-tetrahydro-1<i>H</i>-3-benzazepin-1-ol
_space_group_IT_number 29
_symmetry_cell_setting orthorhombic
_symmetry_space_group_name_Hall 'P 2c -2ac'
_symmetry_space_group_name_H-M 'P c a 21'
_atom_sites_solution_hydrogens geom
_atom_sites_solution_primary direct
_atom_sites_solution_secondary difmap
_audit_creation_method SHELXL-97
_cell_angle_alpha 90.00
_cell_angle_beta 90.00
_cell_angle_gamma 90.00
_cell_formula_units_Z 4
_cell_length_a 9.2049(5)
_cell_length_b 25.4468(17)
_cell_length_c 8.2451(6)
_cell_measurement_reflns_used 2216
_cell_measurement_temperature 223(2)
_cell_measurement_theta_max 70.08
_cell_measurement_theta_min 0.88
_cell_volume 1931.3(2)
_computing_cell_refinement
;
COLLECT (Nonius, 1998)
;
_computing_data_collection
;
COLLECT (Nonius, 1998)
;
_computing_data_reduction
;
Denzo--SMN (Otwinowski & Minor, 1997)
;
_computing_molecular_graphics
;
XP in SHELXTL (Sheldrick, 2008) and Mercury (Macrae <i>et al.</i>,
2008)
;
_computing_publication_material
;
SHELXL97 (Sheldrick, 2008) and PLATON (Spek, 2009)
;
_computing_structure_refinement
;
SHELXL97 (Sheldrick, 2008)
;
_computing_structure_solution
;
SHELXS97 (Sheldrick, 2008)
;
_diffrn_ambient_temperature 223(2)
_diffrn_measured_fraction_theta_full 0.939
_diffrn_measured_fraction_theta_max 0.939
_diffrn_measurement_device_type 'Nonius KappaCCD APEXII'
_diffrn_measurement_method '\w and \f scans'
_diffrn_radiation_monochromator graphite
_diffrn_radiation_source 'fine-focus sealed tube'
_diffrn_radiation_type CuK\a
_diffrn_radiation_wavelength 1.54178
_diffrn_reflns_av_R_equivalents 0.082
_diffrn_reflns_av_sigmaI/netI 0.0552
_diffrn_reflns_limit_h_max 10
_diffrn_reflns_limit_h_min -10
_diffrn_reflns_limit_k_max 30
_diffrn_reflns_limit_k_min -30
_diffrn_reflns_limit_l_max 9
_diffrn_reflns_limit_l_min -9
_diffrn_reflns_number 8312
_diffrn_reflns_theta_full 67.54
_diffrn_reflns_theta_max 67.54
_diffrn_reflns_theta_min 3.47
_exptl_absorpt_coefficient_mu 0.575
_exptl_absorpt_correction_T_max 0.9829
_exptl_absorpt_correction_T_min 0.8240
_exptl_absorpt_correction_type multi-scan
_exptl_absorpt_process_details
;
(Denzo; Otwinowski <i>et al.</i>,  2003)
;
_exptl_crystal_colour colourless
_exptl_crystal_density_diffrn 1.167
_exptl_crystal_density_method 'not measured'
_exptl_crystal_description needle
_exptl_crystal_F_000 736
_exptl_crystal_size_max 0.35
_exptl_crystal_size_mid 0.05
_exptl_crystal_size_min 0.03
_refine_diff_density_max 0.255
_refine_diff_density_min -0.245
_refine_ls_extinction_method none
_refine_ls_goodness_of_fit_ref 1.254
_refine_ls_hydrogen_treatment constr
_refine_ls_matrix_type full
_refine_ls_number_parameters 229
_refine_ls_number_reflns 2885
_refine_ls_number_restraints 1
_refine_ls_restrained_S_all 1.254
_refine_ls_R_factor_all 0.1254
_refine_ls_R_factor_gt 0.0873
_refine_ls_shift/su_max 0.000
_refine_ls_shift/su_mean 0.000
_refine_ls_structure_factor_coef Fsqd
_refine_ls_weighting_details 'calc w=1/[\s^2^(Fo^2^)+(0.0636P)^2^+2.9552P] where P=(Fo^2^+2Fc^2^)/3'
_refine_ls_weighting_scheme calc
_refine_ls_wR_factor_gt 0.1960
_refine_ls_wR_factor_ref 0.2314
_reflns_number_gt 2164
_reflns_number_total 2885
_reflns_threshold_expression >2sigma(I)
_cod_data_source_file su5285sup1.cif
_cod_data_source_block RR-4
_cod_database_code 2241652

loop_
_symmetry_equiv_pos_as_xyz
'x, y, z'
'-x, -y, z+1/2'
'x+1/2, -y, z'
'-x+1/2, y, z+1/2'

loop_
_atom_site_type_symbol
_atom_site_label
_atom_site_fract_x
_atom_site_fract_y
_atom_site_fract_z
_atom_site_U_iso_or_equiv
_atom_site_adp_type
_atom_site_calc_flag
_atom_site_refinement_flags
_atom_site_occupancy
_atom_site_symmetry_multiplicity
C C1 0.6240(7) 0.2962(3) -0.1209(7) 0.0427(15) Uani d . 1 1
H H1 0.7154 0.3049 -0.1780 0.051 Uiso calc R 1 1
C C2 0.5358(6) 0.2577(3) -0.2273(7) 0.0415(16) Uani d . 1 1
H H2 0.5846 0.2233 -0.2157 0.050 Uiso calc R 1 1
N N3 0.5442(5) 0.2708(2) -0.4043(6) 0.0447(13) Uani d . 1 1
C C4 0.4711(8) 0.3205(3) -0.4472(7) 0.0514(18) Uani d . 1 1
H H4A 0.3709 0.3191 -0.4074 0.062 Uiso calc R 1 1
H H4B 0.4670 0.3233 -0.5656 0.062 Uiso calc R 1 1
C C5 0.5428(8) 0.3701(3) -0.3805(7) 0.0524(18) Uani d . 1 1
H H5A 0.5133 0.4002 -0.4472 0.063 Uiso calc R 1 1
H H5B 0.6484 0.3665 -0.3898 0.063 Uiso calc R 1 1
C C6 0.5040(7) 0.3814(3) -0.2034(7) 0.0416(16) Uani d . 1 1
C C7 0.4270(7) 0.4272(3) -0.1680(7) 0.0471(16) Uani d . 1 1
H H7 0.3990 0.4500 -0.2520 0.057 Uiso calc R 1 1
C C8 0.3912(8) 0.4391(3) -0.0060(8) 0.0554(18) Uani d . 1 1
C C9 0.4298(8) 0.4036(3) 0.1137(8) 0.062(2) Uani d . 1 1
H H9 0.4046 0.4105 0.2221 0.075 Uiso calc R 1 1
C C10 0.5042(8) 0.3586(3) 0.0767(7) 0.0537(19) Uani d . 1 1
H H10 0.5286 0.3352 0.1605 0.064 Uiso calc R 1 1
C C11 0.5447(6) 0.3465(3) -0.0823(7) 0.0427(16) Uani d . 1 1
O O12 0.6590(5) 0.26820(19) 0.0243(5) 0.0512(12) Uani d . 1 1
H H12 0.7485 0.2676 0.0365 0.077 Uiso calc R 1 1
C C13 0.3828(7) 0.2497(3) -0.1623(9) 0.0564(18) Uani d . 1 1
H H13A 0.3254 0.2810 -0.1823 0.085 Uiso calc R 1 1
H H13B 0.3870 0.2430 -0.0466 0.085 Uiso calc R 1 1
H H13C 0.3383 0.2199 -0.2165 0.085 Uiso calc R 1 1
O O14 0.3170(6) 0.4827(2) 0.0418(6) 0.0726(16) Uani d . 1 1
C C15 0.2708(10) 0.5186(3) -0.0778(9) 0.071(2) Uani d . 1 1
H H15A 0.3543 0.5312 -0.1380 0.106 Uiso calc R 1 1
H H15B 0.2221 0.5480 -0.0264 0.106 Uiso calc R 1 1
H H15C 0.2040 0.5012 -0.1514 0.106 Uiso calc R 1 1
C C16 0.4847(7) 0.2273(3) -0.5048(9) 0.0536(18) Uani d . 1 1
H H16A 0.4947 0.2372 -0.6192 0.064 Uiso calc R 1 1
H H16B 0.3806 0.2242 -0.4819 0.064 Uiso calc R 1 1
C C17 0.5525(7) 0.1746(3) -0.4821(8) 0.0526(17) Uani d . 1 1
H H17A 0.5222 0.1603 -0.3771 0.063 Uiso calc R 1 1
H H17B 0.6584 0.1785 -0.4801 0.063 Uiso calc R 1 1
C C18 0.5110(8) 0.1357(3) -0.6165(8) 0.0556(18) Uani d . 1 1
H H18A 0.5324 0.0998 -0.5800 0.067 Uiso calc R 1 1
H H18B 0.4063 0.1380 -0.6369 0.067 Uiso calc R 1 1
C C19 0.5930(12) 0.1465(4) -0.7735(10) 0.090(3) Uani d . 1 1
H H19A 0.5682 0.1819 -0.8114 0.108 Uiso calc R 1 1
H H19B 0.6975 0.1459 -0.7510 0.108 Uiso calc R 1 1
C C20 0.5606(9) 0.1078(3) -0.9069(9) 0.062(2) Uani d . 1 1
C C21 0.6546(10) 0.0668(4) -0.9347(10) 0.077(2) Uani d . 1 1
H H21 0.7380 0.0627 -0.8702 0.092 Uiso calc R 1 1
C C22 0.6251(13) 0.0308(4) -1.0606(13) 0.090(3) Uani d . 1 1
H H22 0.6893 0.0027 -1.0791 0.108 Uiso calc R 1 1
C C23 0.5073(14) 0.0361(4) -1.1541(12) 0.094(3) Uani d . 1 1
H H23 0.4897 0.0119 -1.2379 0.112 Uiso calc R 1 1
C C24 0.4124(12) 0.0765(4) -1.1288(12) 0.092(3) Uani d . 1 1
H H24 0.3301 0.0805 -1.1952 0.110 Uiso calc R 1 1
C C25 0.4391(10) 0.1116(4) -1.0039(12) 0.080(3) Uani d . 1 1
H H25 0.3722 0.1388 -0.9847 0.095 Uiso calc R 1 1

loop_
_atom_site_aniso_label
_atom_site_aniso_U_11
_atom_site_aniso_U_22
_atom_site_aniso_U_33
_atom_site_aniso_U_12
_atom_site_aniso_U_13
_atom_site_aniso_U_23
C1 0.042(3) 0.055(4) 0.030(3) 0.004(3) -0.002(3) 0.008(3)
C2 0.033(3) 0.061(4) 0.030(3) -0.007(3) 0.001(3) 0.007(3)
N3 0.050(3) 0.060(4) 0.023(2) 0.004(3) 0.004(2) 0.003(2)
C4 0.061(5) 0.063(5) 0.030(3) 0.007(4) -0.007(3) -0.001(3)
C5 0.073(5) 0.063(5) 0.022(3) 0.005(4) 0.009(3) 0.004(3)
C6 0.047(4) 0.051(4) 0.027(3) -0.003(3) 0.001(3) 0.000(3)
C7 0.057(4) 0.060(4) 0.025(3) 0.001(3) 0.000(3) 0.001(3)
C8 0.059(4) 0.067(5) 0.039(4) 0.010(4) 0.001(3) 0.001(4)
C9 0.073(5) 0.080(6) 0.033(4) 0.014(4) 0.001(4) 0.000(4)
C10 0.059(4) 0.074(5) 0.028(4) 0.014(4) 0.002(3) 0.004(3)
C11 0.043(3) 0.061(5) 0.024(3) -0.004(3) 0.005(3) 0.004(3)
O12 0.050(2) 0.072(3) 0.032(2) 0.007(2) -0.0035(19) 0.013(2)
C13 0.044(4) 0.079(5) 0.046(4) -0.005(4) 0.004(3) 0.001(4)
O14 0.096(4) 0.078(4) 0.044(3) 0.030(3) 0.002(3) -0.007(3)
C15 0.090(6) 0.063(5) 0.059(5) 0.020(5) -0.014(4) -0.009(4)
C16 0.049(4) 0.069(5) 0.043(4) 0.004(4) -0.005(3) -0.012(4)
C17 0.051(4) 0.061(5) 0.046(4) 0.002(3) 0.000(3) -0.002(4)
C18 0.065(4) 0.058(5) 0.044(4) -0.011(4) 0.003(3) 0.003(3)
C19 0.126(9) 0.088(7) 0.055(5) -0.024(6) 0.027(5) -0.016(5)
C20 0.082(6) 0.063(5) 0.040(4) -0.012(4) 0.006(4) 0.000(4)
C21 0.073(5) 0.096(7) 0.062(5) 0.001(5) 0.006(4) 0.004(5)
C22 0.111(8) 0.065(6) 0.095(7) 0.006(6) 0.033(6) -0.016(5)
C23 0.125(9) 0.091(7) 0.065(6) -0.030(7) 0.012(6) -0.024(6)
C24 0.097(7) 0.114(9) 0.065(6) -0.021(7) -0.017(5) 0.002(6)
C25 0.083(6) 0.075(6) 0.080(6) 0.012(5) 0.008(5) 0.006(5)

loop_
_atom_type_symbol
_atom_type_description
_atom_type_scat_dispersion_real
_atom_type_scat_dispersion_imag
_atom_type_scat_source
C C 0.0181 0.0091 'International Tables Vol C Tables 4.2.6.8 and 6.1.1.4'
H H 0.0000 0.0000 'International Tables Vol C Tables 4.2.6.8 and 6.1.1.4'
N N 0.0311 0.0180 'International Tables Vol C Tables 4.2.6.8 and 6.1.1.4'
O O 0.0492 0.0322 'International Tables Vol C Tables 4.2.6.8 and 6.1.1.4'

loop_
_geom_angle_atom_site_label_1
_geom_angle_atom_site_label_2
_geom_angle_atom_site_label_3
_geom_angle
O12 C1 C11 110.8(5)
O12 C1 C2 106.2(5)
C11 C1 C2 113.8(5)
O12 C1 H1 108.6
C11 C1 H1 108.6
C2 C1 H1 108.6
N3 C2 C13 114.9(5)
N3 C2 C1 112.7(5)
C13 C2 C1 111.8(5)
N3 C2 H2 105.5
C13 C2 H2 105.5
C1 C2 H2 105.5
C4 N3 C16 109.7(5)
C4 N3 C2 113.6(5)
C16 N3 C2 111.1(5)
N3 C4 C5 115.2(5)
N3 C4 H4A 108.5
C5 C4 H4A 108.5
N3 C4 H4B 108.5
C5 C4 H4B 108.5
H4A C4 H4B 107.5
C4 C5 C6 113.5(5)
C4 C5 H5A 108.9
C6 C5 H5A 108.9
C4 C5 H5B 108.9
C6 C5 H5B 108.9
H5A C5 H5B 107.7
C11 C6 C7 121.4(5)
C11 C6 C5 120.2(6)
C7 C6 C5 118.4(5)
C6 C7 C8 119.8(6)
C6 C7 H7 120.1
C8 C7 H7 120.1
O14 C8 C9 117.0(6)
O14 C8 C7 124.5(6)
C9 C8 C7 118.4(7)
C10 C9 C8 121.0(6)
C10 C9 H9 119.5
C8 C9 H9 119.5
C9 C10 C11 121.8(6)
C9 C10 H10 119.1
C11 C10 H10 119.1
C6 C11 C10 117.5(6)
C6 C11 C1 121.5(5)
C10 C11 C1 120.9(6)
C1 O12 H12 109.5
C2 C13 H13A 109.5
C2 C13 H13B 109.5
H13A C13 H13B 109.5
C2 C13 H13C 109.5
H13A C13 H13C 109.5
H13B C13 H13C 109.5
C8 O14 C15 118.5(6)
O14 C15 H15A 109.5
O14 C15 H15B 109.5
H15A C15 H15B 109.5
O14 C15 H15C 109.5
H15A C15 H15C 109.5
H15B C15 H15C 109.5
N3 C16 C17 116.4(5)
N3 C16 H16A 108.2
C17 C16 H16A 108.2
N3 C16 H16B 108.2
C17 C16 H16B 108.2
H16A C16 H16B 107.3
C16 C17 C18 112.7(6)
C16 C17 H17A 109.0
C18 C17 H17A 109.0
C16 C17 H17B 109.0
C18 C17 H17B 109.0
H17A C17 H17B 107.8
C19 C18 C17 111.9(6)
C19 C18 H18A 109.2
C17 C18 H18A 109.2
C19 C18 H18B 109.2
C17 C18 H18B 109.2
H18A C18 H18B 107.9
C20 C19 C18 113.8(7)
C20 C19 H19A 108.8
C18 C19 H19A 108.8
C20 C19 H19B 108.8
C18 C19 H19B 108.8
H19A C19 H19B 107.7
C21 C20 C25 117.9(8)
C21 C20 C19 119.6(9)
C25 C20 C19 122.6(8)
C20 C21 C22 119.6(9)
C20 C21 H21 120.2
C22 C21 H21 120.2
C23 C22 C21 121.0(9)
C23 C22 H22 119.5
C21 C22 H22 119.5
C22 C23 C24 120.4(9)
C22 C23 H23 119.8
C24 C23 H23 119.8
C23 C24 C25 119.1(10)
C23 C24 H24 120.5
C25 C24 H24 120.5
C20 C25 C24 122.0(9)
C20 C25 H25 119.0
C24 C25 H25 119.0

loop_
_geom_bond_atom_site_label_1
_geom_bond_atom_site_label_2
_geom_bond_distance
C1 O12 1.429(7)
C1 C11 1.509(9)
C1 C2 1.545(9)
C1 H1 0.9900
C2 N3 1.498(7)
C2 C13 1.521(9)
C2 H2 0.9900
N3 C4 1.477(8)
N3 C16 1.486(8)
C4 C5 1.525(9)
C4 H4A 0.9800
C4 H4B 0.9800
C5 C6 1.531(8)
C5 H5A 0.9800
C5 H5B 0.9800
C6 C11 1.387(9)
C6 C7 1.395(9)
C7 C8 1.408(9)
C7 H7 0.9400
C8 O14 1.361(8)
C8 C9 1.384(9)
C9 C10 1.369(9)
C9 H9 0.9400
C10 C11 1.397(8)
C10 H10 0.9400
O12 H12 0.8300
C13 H13A 0.9700
C13 H13B 0.9700
C13 H13C 0.9700
O14 C15 1.410(9)
C15 H15A 0.9700
C15 H15B 0.9700
C15 H15C 0.9700
C16 C17 1.492(9)
C16 H16A 0.9800
C16 H16B 0.9800
C17 C18 1.535(10)
C17 H17A 0.9800
C17 H17B 0.9800
C18 C19 1.524(10)
C18 H18A 0.9800
C18 H18B 0.9800
C19 C20 1.507(11)
C19 H19A 0.9800
C19 H19B 0.9800
C20 C21 1.374(11)
C20 C25 1.378(11)
C21 C22 1.410(13)
C21 H21 0.9400
C22 C23 1.338(14)
C22 H22 0.9400
C23 C24 1.365(14)
C23 H23 0.9400
C24 C25 1.383(13)
C24 H24 0.9400
C25 H25 0.9400

loop_
_geom_hbond_atom_site_label_D
_geom_hbond_atom_site_label_H
_geom_hbond_atom_site_label_A
_geom_hbond_site_symmetry_A
_geom_hbond_distance_DH
_geom_hbond_distance_HA
_geom_hbond_distance_DA
_geom_hbond_angle_DHA
O12 H12 N3 4_655 0.83 1.97 2.796(6) 172
C15 H15C O14 4_554 0.97 2.58 3.365(9) 138

loop_
_geom_torsion_atom_site_label_1
_geom_torsion_atom_site_label_2
_geom_torsion_atom_site_label_3
_geom_torsion_atom_site_label_4
_geom_torsion
O12 C1 C2 N3 -155.6(5)
C11 C1 C2 N3 82.3(6)
O12 C1 C2 C13 73.2(7)
C11 C1 C2 C13 -49.0(7)
C13 C2 N3 C4 62.0(7)
C1 C2 N3 C4 -67.7(7)
C13 C2 N3 C16 -62.1(7)
C1 C2 N3 C16 168.2(5)
C16 N3 C4 C5 -167.4(5)
C2 N3 C4 C5 67.6(7)
N3 C4 C5 C6 -80.9(7)
C4 C5 C6 C11 63.5(8)
C4 C5 C6 C7 -116.2(7)
C11 C6 C7 C8 1.0(10)
C5 C6 C7 C8 -179.2(6)
C6 C7 C8 O14 179.8(7)
C6 C7 C8 C9 -2.2(10)
O14 C8 C9 C10 179.8(7)
C7 C8 C9 C10 1.6(11)
C8 C9 C10 C11 0.2(12)
C7 C6 C11 C10 0.7(9)
C5 C6 C11 C10 -179.0(6)
C7 C6 C11 C1 178.1(6)
C5 C6 C11 C1 -1.7(9)
C9 C10 C11 C6 -1.4(10)
C9 C10 C11 C1 -178.8(7)
O12 C1 C11 C6 177.6(6)
C2 C1 C11 C6 -62.8(7)
O12 C1 C11 C10 -5.1(8)
C2 C1 C11 C10 114.5(7)
C9 C8 O14 C15 -177.4(7)
C7 C8 O14 C15 0.6(11)
C4 N3 C16 C17 177.1(6)
C2 N3 C16 C17 -56.6(7)
N3 C16 C17 C18 -166.4(6)
C16 C17 C18 C19 76.1(9)
C17 C18 C19 C20 177.5(7)
C18 C19 C20 C21 -98.4(10)
C18 C19 C20 C25 81.5(11)
C25 C20 C21 C22 0.7(12)
C19 C20 C21 C22 -179.3(8)
C20 C21 C22 C23 0.3(14)
C21 C22 C23 C24 -0.3(16)
C22 C23 C24 C25 -0.7(16)
C21 C20 C25 C24 -1.7(13)
C19 C20 C25 C24 178.3(8)
C23 C24 C25 C20 1.8(15)
